data_4068104
loop_
_publ_author_name
'Liu, Peng'
'Zhang, Yong'
'Yao, Yingming'
'Shen, Qi'

_publ_section_title
;
 Synthesis of Dianionic \b-Diketiminate Lanthanide Amides
 L&#x2032;LnN(SiMe3)2(THF) by Deprotonation of the \b-Diketiminate Ligand
 L (L = {[(2,6-iPr2C6H3)NC(CH3)]2CH}&#x2212;) and the Transformation with
 [HNEt3][BPh4] to the Cationic Samarium Amide [LSmN(SiMe3)2][BPh4]
;
_journal_issue 3
_journal_name_full Organometallics
_journal_page_first 1017
_journal_paper_doi 10.1021/om2010904
_journal_volume 31
_journal_year 2012
_chemical_formula_moiety 'C39 H66 N3 O Si2 Sm, C7 H8'
_chemical_formula_sum 'C46 H74 N3 O Si2 Sm'
_chemical_formula_weight 891.61
_chemical_name_systematic
; 
 ? 
;
_space_group_IT_number 19
_symmetry_cell_setting orthorhombic
_symmetry_Int_Tables_number 19
_symmetry_space_group_name_Hall 'P 2ac 2ab'
_symmetry_space_group_name_H-M 'P 21 21 21'
_atom_sites_solution_hydrogens geom
_atom_sites_solution_primary direct
_atom_sites_solution_secondary difmap
_audit_creation_method SHELXL-97
_cell_angle_alpha 90.00
_cell_angle_beta 90.00
_cell_angle_gamma 90.00
_cell_formula_units_Z 4
_cell_length_a 11.7896(12)
_cell_length_b 18.507(2)
_cell_length_c 21.740(3)
_cell_measurement_reflns_used 15776
_cell_measurement_temperature 223(2)
_cell_measurement_theta_max 27.5
_cell_measurement_theta_min 3.0
_cell_volume 4743.5(10)
_computing_cell_refinement CrystalClear
_computing_data_collection CrystalClear
_computing_data_reduction CrystalStructure
_computing_structure_refinement 'SHELXL-97 (Sheldrick, 1997)'
_computing_structure_solution 'SHELXS-97 (Sheldrick, 1990)'
_diffrn_ambient_temperature 223(2)
_diffrn_detector_area_resol_mean 14.63
_diffrn_measured_fraction_theta_full 0.991
_diffrn_measured_fraction_theta_max 0.991
_diffrn_measurement_device_type 'Rigaku Saturn'
_diffrn_measurement_method \w
_diffrn_radiation_monochromator graphite
_diffrn_radiation_source 'fine-focus sealed tube'
_diffrn_radiation_type MoK\a
_diffrn_radiation_wavelength 0.71075
_diffrn_reflns_av_R_equivalents 0.0380
_diffrn_reflns_av_sigmaI/netI 0.0641
_diffrn_reflns_limit_h_max 10
_diffrn_reflns_limit_h_min -14
_diffrn_reflns_limit_k_max 18
_diffrn_reflns_limit_k_min -22
_diffrn_reflns_limit_l_max 26
_diffrn_reflns_limit_l_min -23
_diffrn_reflns_number 17378
_diffrn_reflns_theta_full 25.50
_diffrn_reflns_theta_max 25.50
_diffrn_reflns_theta_min 3.02
_exptl_absorpt_coefficient_mu 1.323
_exptl_absorpt_correction_T_max 0.771
_exptl_absorpt_correction_T_min 0.488
_exptl_absorpt_correction_type multi-scan
_exptl_absorpt_process_details 'Jacobson, R. (1998) Private communication'
_exptl_crystal_colour red
_exptl_crystal_density_diffrn 1.248
_exptl_crystal_density_method 'not measured'
_exptl_crystal_description block
_exptl_crystal_F_000 1876
_exptl_crystal_size_max 0.60
_exptl_crystal_size_mid 0.20
_exptl_crystal_size_min 0.20
_refine_diff_density_max 0.733
_refine_diff_density_min -0.675
_refine_diff_density_rms 0.076
_refine_ls_abs_structure_details 'Flack H D (1983), Acta Cryst. A39, 876-881'
_refine_ls_abs_structure_Flack 0.006(15)
_refine_ls_extinction_method none
_refine_ls_goodness_of_fit_ref 1.084
_refine_ls_hydrogen_treatment constr
_refine_ls_matrix_type full
_refine_ls_number_parameters 445
_refine_ls_number_reflns 8477
_refine_ls_number_restraints 28
_refine_ls_restrained_S_all 1.099
_refine_ls_R_factor_all 0.0542
_refine_ls_R_factor_gt 0.0484
_refine_ls_shift/su_max 0.002
_refine_ls_shift/su_mean 0.000
_refine_ls_structure_factor_coef Fsqd
_refine_ls_weighting_details 'calc w=1/[\s^2^(Fo^2^)+(0.0475P)^2^+0.0000P] where P=(Fo^2^+2Fc^2^)/3'
_refine_ls_weighting_scheme calc
_refine_ls_wR_factor_gt 0.1076
_refine_ls_wR_factor_ref 0.1118
_reflns_number_gt 7751
_reflns_number_total 8477
_reflns_threshold_expression >2sigma(I)
_cod_data_source_file om2010904_si_001.cif
_cod_data_source_block complex4
_cod_original_cell_volume 4743.6(9)
_cod_database_code 4068104

loop_
_symmetry_equiv_pos_as_xyz
'x, y, z'
'x+1/2, -y+1/2, -z'
'-x, y+1/2, -z+1/2'
'-x+1/2, -y, z+1/2'

loop_
_atom_site_label
_atom_site_type_symbol
_atom_site_fract_x
_atom_site_fract_y
_atom_site_fract_z
_atom_site_U_iso_or_equiv
_atom_site_adp_type
_atom_site_occupancy
_atom_site_symmetry_multiplicity
_atom_site_calc_flag
_atom_site_refinement_flags
_atom_site_disorder_assembly
_atom_site_disorder_group
Sm1 Sm 0.48949(2) 0.539760(15) 0.020610(12) 0.04083(10) Uani 1 1 d . A .
Si1 Si 0.60006(19) 0.40361(11) -0.07951(9) 0.0585(5) Uani 1 1 d . A .
Si2 Si 0.55088(18) 0.36858(10) 0.05377(9) 0.0564(5) Uani 1 1 d . A .
O1 O 0.4579(4) 0.6144(2) -0.07044(18) 0.0518(11) Uani 1 1 d D . .
N1 N 0.3161(4) 0.5415(3) 0.0626(2) 0.0401(10) Uani 1 1 d . . .
N2 N 0.5513(4) 0.6116(3) 0.0998(2) 0.0429(12) Uani 1 1 d . . .
N3 N 0.5524(4) 0.4272(3) -0.0069(2) 0.0453(12) Uani 1 1 d . . .
C1 C 0.1775(6) 0.6377(4) 0.0678(4) 0.066(2) Uani 1 1 d . . .
H1A H 0.1174 0.6044 0.0662 0.080 Uiso 1 1 calc R A .
H1B H 0.1622 0.6874 0.0704 0.080 Uiso 1 1 calc R . .
C2 C 0.2865(5) 0.6139(3) 0.0664(3) 0.0413(14) Uani 1 1 d . A .
C3 C 0.3770(5) 0.6687(3) 0.0642(3) 0.0398(13) Uani 1 1 d . . .
H3 H 0.3535 0.7117 0.0450 0.048 Uiso 1 1 calc R A .
C4 C 0.4893(5) 0.6715(3) 0.0839(2) 0.0398(12) Uani 1 1 d . A .
C5 C 0.5472(6) 0.7448(3) 0.0819(3) 0.0536(17) Uani 1 1 d . . .
H5A H 0.5647 0.7603 0.1234 0.080 Uiso 1 1 calc R A .
H5B H 0.4970 0.7797 0.0627 0.080 Uiso 1 1 calc R . .
H5C H 0.6168 0.7412 0.0583 0.080 Uiso 1 1 calc R . .
C6 C 0.2301(5) 0.4878(3) 0.0719(3) 0.0460(15) Uani 1 1 d . A .
C7 C 0.1807(5) 0.4529(3) 0.0216(3) 0.0483(14) Uani 1 1 d . . .
C8 C 0.0996(6) 0.3985(4) 0.0328(3) 0.0608(19) Uani 1 1 d . A .
H8 H 0.0664 0.3747 -0.0010 0.073 Uiso 1 1 calc R . .
C9 C 0.0676(6) 0.3791(4) 0.0903(4) 0.066(2) Uani 1 1 d . . .
H9 H 0.0137 0.3424 0.0965 0.079 Uiso 1 1 calc R A .
C10 C 0.1164(7) 0.4148(5) 0.1401(4) 0.072(2) Uani 1 1 d . A .
H10 H 0.0927 0.4027 0.1801 0.086 Uiso 1 1 calc R . .
C11 C 0.1985(5) 0.4673(4) 0.1328(3) 0.0550(17) Uani 1 1 d . . .
C12 C 0.2039(5) 0.4730(4) -0.0444(3) 0.0550(18) Uani 1 1 d . A .
H12 H 0.2694 0.5065 -0.0442 0.066 Uiso 1 1 calc R . .
C13 C 0.2380(9) 0.4085(6) -0.0829(4) 0.088(3) Uani 1 1 d . . .
H13A H 0.1735 0.3764 -0.0876 0.133 Uiso 1 1 calc R A .
H13B H 0.2993 0.3829 -0.0627 0.133 Uiso 1 1 calc R . .
H13C H 0.2629 0.4248 -0.1231 0.133 Uiso 1 1 calc R . .
C14 C 0.1068(8) 0.5127(5) -0.0739(4) 0.085(3) Uani 1 1 d . . .
H14A H 0.0394 0.4826 -0.0727 0.128 Uiso 1 1 calc R A .
H14B H 0.1257 0.5237 -0.1163 0.128 Uiso 1 1 calc R . .
H14C H 0.0927 0.5572 -0.0517 0.128 Uiso 1 1 calc R . .
C15 C 0.2480(7) 0.5046(5) 0.1888(3) 0.066(2) Uani 1 1 d . A .
H15 H 0.3123 0.5349 0.1751 0.079 Uiso 1 1 calc R . .
C16 C 0.2925(8) 0.4511(6) 0.2366(4) 0.095(3) Uani 1 1 d . . .
H16A H 0.2299 0.4230 0.2529 0.142 Uiso 1 1 calc R A .
H16B H 0.3287 0.4774 0.2699 0.142 Uiso 1 1 calc R . .
H16C H 0.3473 0.4191 0.2175 0.142 Uiso 1 1 calc R . .
C17 C 0.1596(8) 0.5544(6) 0.2197(4) 0.091(3) Uani 1 1 d . . .
H17A H 0.1306 0.5885 0.1896 0.137 Uiso 1 1 calc R A .
H17B H 0.1951 0.5806 0.2532 0.137 Uiso 1 1 calc R . .
H17C H 0.0976 0.5255 0.2356 0.137 Uiso 1 1 calc R . .
C18 C 0.6484(5) 0.6216(3) 0.1381(3) 0.0437(14) Uani 1 1 d . A .
C19 C 0.6391(5) 0.6524(4) 0.1970(3) 0.0484(16) Uani 1 1 d . . .
C20 C 0.7387(7) 0.6595(4) 0.2332(3) 0.0596(19) Uani 1 1 d . A .
H20 H 0.7334 0.6816 0.2720 0.071 Uiso 1 1 calc R . .
C21 C 0.8419(7) 0.6353(4) 0.2138(3) 0.062(2) Uani 1 1 d . . .
H21 H 0.9070 0.6415 0.2382 0.075 Uiso 1 1 calc R A .
C22 C 0.8479(6) 0.6019(4) 0.1578(4) 0.063(2) Uani 1 1 d . A .
H22 H 0.9181 0.5829 0.1452 0.075 Uiso 1 1 calc R . .
C23 C 0.7549(5) 0.5944(4) 0.1184(3) 0.0480(15) Uani 1 1 d . . .
C24 C 0.5260(7) 0.6735(5) 0.2258(4) 0.0863(16) Uani 1 1 d . A .
H24 H 0.4712 0.6809 0.1919 0.104 Uiso 1 1 calc R . .
C25 C 0.4819(7) 0.6109(5) 0.2656(3) 0.0863(16) Uani 1 1 d . . .
H25A H 0.5290 0.6061 0.3020 0.129 Uiso 1 1 calc R A .
H25B H 0.4844 0.5663 0.2422 0.129 Uiso 1 1 calc R . .
H25C H 0.4043 0.6207 0.2779 0.129 Uiso 1 1 calc R . .
C26 C 0.5316(7) 0.7425(5) 0.2621(4) 0.0863(16) Uani 1 1 d . . .
H26A H 0.5860 0.7372 0.2953 0.129 Uiso 1 1 calc R A .
H26B H 0.4574 0.7531 0.2791 0.129 Uiso 1 1 calc R . .
H26C H 0.5550 0.7817 0.2354 0.129 Uiso 1 1 calc R . .
C27 C 0.7678(8) 0.5587(5) 0.0570(4) 0.0879(16) Uani 1 1 d . A .
H27 H 0.6964 0.5324 0.0486 0.106 Uiso 1 1 calc R . .
C28 C 0.7830(7) 0.6124(5) 0.0065(4) 0.0879(16) Uani 1 1 d . . .
H28A H 0.7235 0.6485 0.0089 0.132 Uiso 1 1 calc R A .
H28B H 0.7791 0.5880 -0.0329 0.132 Uiso 1 1 calc R . .
H28C H 0.8563 0.6357 0.0107 0.132 Uiso 1 1 calc R . .
C29 C 0.8642(8) 0.5036(5) 0.0531(4) 0.0879(16) Uani 1 1 d . . .
H29A H 0.8632 0.4805 0.0131 0.132 Uiso 1 1 calc R A .
H29B H 0.8544 0.4673 0.0849 0.132 Uiso 1 1 calc R . .
H29C H 0.9363 0.5280 0.0590 0.132 Uiso 1 1 calc R . .
C30 C 0.5568(9) 0.4727(5) -0.1371(4) 0.096(3) Uani 1 1 d . . .
H30A H 0.4751 0.4787 -0.1359 0.143 Uiso 1 1 calc R A .
H30B H 0.5797 0.4570 -0.1778 0.143 Uiso 1 1 calc R . .
H30C H 0.5932 0.5183 -0.1275 0.143 Uiso 1 1 calc R . .
C31 C 0.7581(8) 0.3970(7) -0.0856(5) 0.112(4) Uani 1 1 d . . .
H31A H 0.7927 0.4357 -0.0620 0.168 Uiso 1 1 calc R A .
H31B H 0.7805 0.4012 -0.1284 0.168 Uiso 1 1 calc R . .
H31C H 0.7830 0.3508 -0.0695 0.168 Uiso 1 1 calc R . .
C32 C 0.5442(11) 0.3157(4) -0.1073(5) 0.116(4) Uani 1 1 d . . .
H32A H 0.5684 0.2775 -0.0797 0.174 Uiso 1 1 calc R A .
H32B H 0.5730 0.3062 -0.1483 0.174 Uiso 1 1 calc R . .
H32C H 0.4620 0.3175 -0.1083 0.174 Uiso 1 1 calc R . .
C33 C 0.6812(8) 0.3140(5) 0.0616(5) 0.091(3) Uani 1 1 d . . .
H33A H 0.6804 0.2754 0.0315 0.136 Uiso 1 1 calc R A .
H33B H 0.6846 0.2936 0.1027 0.136 Uiso 1 1 calc R . .
H33C H 0.7470 0.3445 0.0548 0.136 Uiso 1 1 calc R . .
C34 C 0.4298(8) 0.3048(4) 0.0528(5) 0.090(3) Uani 1 1 d . . .
H34A H 0.3599 0.3311 0.0600 0.135 Uiso 1 1 calc R A .
H34B H 0.4400 0.2689 0.0849 0.135 Uiso 1 1 calc R . .
H34C H 0.4262 0.2810 0.0131 0.135 Uiso 1 1 calc R . .
C35 C 0.5381(7) 0.4250(4) 0.1258(3) 0.066(2) Uani 1 1 d . . .
H35A H 0.6007 0.4589 0.1278 0.099 Uiso 1 1 calc R A .
H35B H 0.5399 0.3937 0.1616 0.099 Uiso 1 1 calc R . .
H35C H 0.4670 0.4514 0.1250 0.099 Uiso 1 1 calc R . .
C36 C 0.533(2) 0.6718(16) -0.0884(17) 0.080(2) Uani 0.50 1 d PD A 1
H36A H 0.6075 0.6523 -0.0999 0.096 Uiso 0.50 1 calc PR A 1
H36B H 0.5433 0.7061 -0.0545 0.096 Uiso 0.50 1 calc PR A 1
C36' C 0.5354(18) 0.6672(14) -0.0926(19) 0.080(2) Uani 0.50 1 d PD A 2
H36C H 0.5773 0.6487 -0.1283 0.096 Uiso 0.50 1 calc PR A 2
H36D H 0.5898 0.6807 -0.0605 0.096 Uiso 0.50 1 calc PR A 2
C37 C 0.4784(13) 0.7083(10) -0.1424(8) 0.080(2) Uani 0.50 1 d PD A 1
H37A H 0.4979 0.6838 -0.1810 0.096 Uiso 0.50 1 calc PR A 1
H37B H 0.5015 0.7591 -0.1452 0.096 Uiso 0.50 1 calc PR A 1
C37' C 0.4642(15) 0.7303(9) -0.1103(9) 0.080(2) Uani 0.50 1 d PD A 2
H37C H 0.5060 0.7663 -0.1344 0.096 Uiso 0.50 1 calc PR A 2
H37D H 0.4274 0.7533 -0.0749 0.096 Uiso 0.50 1 calc PR A 2
C38 C 0.3513(13) 0.7016(11) -0.1284(9) 0.080(2) Uani 0.50 1 d PD A 1
H38A H 0.3252 0.7404 -0.1013 0.096 Uiso 0.50 1 calc PR A 1
H38B H 0.3059 0.7018 -0.1662 0.096 Uiso 0.50 1 calc PR A 1
C38' C 0.3823(16) 0.6863(10) -0.1491(9) 0.080(2) Uani 0.50 1 d PD A 2
H38C H 0.4190 0.6659 -0.1856 0.096 Uiso 0.50 1 calc PR A 2
H38D H 0.3157 0.7145 -0.1614 0.096 Uiso 0.50 1 calc PR A 2
C39 C 0.347(2) 0.629(2) -0.097(2) 0.080(2) Uani 0.50 1 d PD A 1
H39A H 0.2892 0.6295 -0.0643 0.096 Uiso 0.50 1 calc PR A 1
H39B H 0.3269 0.5912 -0.1265 0.096 Uiso 0.50 1 calc PR A 1
C39' C 0.353(2) 0.628(2) -0.102(2) 0.080(2) Uani 0.50 1 d PD A 2
H39C H 0.2951 0.6459 -0.0731 0.096 Uiso 0.50 1 calc PR A 2
H39D H 0.3248 0.5846 -0.1221 0.096 Uiso 0.50 1 calc PR A 2
C40 C 0.2079(19) 0.8164(11) 0.2496(10) 0.107(3) Uiso 0.50 1 d PD B 1
C40' C 0.2923(18) 0.8856(11) 0.2139(9) 0.101(3) Uiso 0.50 1 d PD C 2
C41 C 0.276(2) 0.8059(13) 0.1979(12) 0.107(3) Uiso 0.50 1 d PD B 1
C41' C 0.216(2) 0.8951(13) 0.2627(13) 0.101(3) Uiso 0.50 1 d PD C 2
C42 C 0.336(2) 0.8653(11) 0.1735(11) 0.107(3) Uiso 0.50 1 d PD B 1
C42' C 0.1497(19) 0.8317(10) 0.2800(11) 0.101(3) Uiso 0.50 1 d PD C 2
C43 C 0.324(2) 0.9358(12) 0.2020(11) 0.107(3) Uiso 0.50 1 d PD B 1
C43' C 0.1677(19) 0.7654(12) 0.2493(9) 0.101(3) Uiso 0.50 1 d PD C 2
C44 C 0.2556(19) 0.9438(12) 0.2467(10) 0.107(3) Uiso 0.50 1 d PD B 1
C44' C 0.2403(19) 0.7591(11) 0.2011(9) 0.101(3) Uiso 0.50 1 d PD C 2
C45 C 0.188(3) 0.8887(11) 0.2737(14) 0.107(3) Uiso 0.50 1 d PD B 1
C45' C 0.299(2) 0.8189(11) 0.1834(12) 0.101(3) Uiso 0.50 1 d PD C 2
C46 C 0.139(2) 0.7599(11) 0.2815(11) 0.107(3) Uiso 0.50 1 d PD B 1
C46' C 0.3728(19) 0.9363(11) 0.1808(10) 0.101(3) Uiso 0.50 1 d PD C 2

loop_
_atom_site_aniso_label
_atom_site_aniso_U_11
_atom_site_aniso_U_22
_atom_site_aniso_U_33
_atom_site_aniso_U_23
_atom_site_aniso_U_13
_atom_site_aniso_U_12
Sm1 0.04562(16) 0.04105(17) 0.03583(15) -0.00146(13) 0.00317(13) 0.00408(14)
Si1 0.0722(13) 0.0537(12) 0.0495(11) -0.0142(9) 0.0075(9) 0.0058(10)
Si2 0.0698(12) 0.0422(10) 0.0571(11) 0.0007(9) -0.0025(9) 0.0077(9)
O1 0.062(3) 0.051(2) 0.042(2) 0.004(2) 0.0012(19) -0.004(2)
N1 0.042(2) 0.042(3) 0.036(2) 0.001(3) 0.0032(19) -0.002(2)
N2 0.047(3) 0.037(3) 0.044(3) 0.003(2) 0.002(2) 0.009(2)
N3 0.055(3) 0.042(3) 0.039(3) 0.000(2) 0.008(2) 0.005(2)
C1 0.055(4) 0.053(4) 0.092(6) -0.004(4) 0.004(4) 0.005(3)
C2 0.042(3) 0.045(3) 0.037(3) 0.000(3) -0.005(3) 0.008(3)
C3 0.046(3) 0.033(3) 0.040(3) -0.001(3) -0.008(3) 0.007(3)
C4 0.045(3) 0.039(3) 0.035(3) -0.003(2) 0.001(3) 0.004(3)
C5 0.062(4) 0.042(3) 0.056(4) -0.003(3) -0.010(3) -0.007(3)
C6 0.044(3) 0.050(4) 0.044(3) 0.009(3) 0.004(3) 0.001(3)
C7 0.056(3) 0.044(3) 0.044(3) 0.001(4) 0.002(3) -0.004(3)
C8 0.065(4) 0.049(4) 0.069(5) -0.009(4) 0.013(4) -0.013(3)
C9 0.064(5) 0.050(4) 0.083(5) 0.006(4) 0.011(4) -0.014(4)
C10 0.064(5) 0.085(6) 0.066(5) 0.027(5) 0.020(4) 0.001(4)
C11 0.051(4) 0.068(5) 0.046(4) 0.010(4) 0.008(3) -0.002(4)
C12 0.048(3) 0.072(5) 0.045(3) -0.001(3) 0.005(3) -0.018(4)
C13 0.102(7) 0.106(7) 0.058(5) -0.018(5) 0.013(5) 0.008(6)
C14 0.089(6) 0.107(7) 0.059(5) 0.019(5) -0.007(4) 0.001(5)
C15 0.063(4) 0.093(6) 0.041(4) 0.008(4) 0.002(3) 0.005(4)
C16 0.088(6) 0.135(9) 0.062(5) 0.027(6) -0.003(4) -0.005(7)
C17 0.089(6) 0.125(8) 0.059(5) -0.024(6) 0.013(4) 0.009(6)
C18 0.039(3) 0.045(4) 0.047(3) 0.013(3) -0.004(3) 0.003(3)
C19 0.046(4) 0.060(4) 0.039(3) 0.010(3) -0.001(3) -0.005(3)
C20 0.071(5) 0.068(5) 0.040(4) 0.008(4) -0.007(3) 0.004(4)
C21 0.058(5) 0.085(6) 0.044(4) 0.010(4) -0.018(3) -0.007(4)
C22 0.042(4) 0.066(5) 0.079(5) 0.014(4) -0.002(4) 0.003(3)
C23 0.046(4) 0.047(4) 0.051(4) 0.004(3) 0.002(3) 0.000(3)
C24 0.065(3) 0.134(5) 0.060(3) -0.008(3) 0.000(2) 0.009(3)
C25 0.065(3) 0.134(5) 0.060(3) -0.008(3) 0.000(2) 0.009(3)
C26 0.065(3) 0.134(5) 0.060(3) -0.008(3) 0.000(2) 0.009(3)
C27 0.087(3) 0.100(4) 0.077(3) -0.013(3) 0.004(3) 0.021(3)
C28 0.087(3) 0.100(4) 0.077(3) -0.013(3) 0.004(3) 0.021(3)
C29 0.087(3) 0.100(4) 0.077(3) -0.013(3) 0.004(3) 0.021(3)
C30 0.152(9) 0.082(6) 0.053(5) -0.002(4) 0.026(5) 0.030(6)
C31 0.077(6) 0.182(12) 0.075(7) -0.046(8) 0.010(5) 0.025(7)
C32 0.195(13) 0.064(5) 0.089(6) -0.037(5) 0.017(7) -0.026(6)
C33 0.117(8) 0.072(6) 0.083(6) 0.008(5) -0.004(6) 0.035(5)
C34 0.118(8) 0.065(5) 0.086(6) 0.005(5) -0.001(6) -0.018(5)
C35 0.096(6) 0.058(4) 0.043(4) 0.011(3) 0.009(4) -0.003(4)
C36 0.076(3) 0.079(4) 0.086(5) 0.025(3) -0.011(3) -0.012(3)
C36' 0.076(3) 0.079(4) 0.086(5) 0.025(3) -0.011(3) -0.012(3)
C37 0.076(3) 0.079(4) 0.086(5) 0.025(3) -0.011(3) -0.012(3)
C37' 0.076(3) 0.079(4) 0.086(5) 0.025(3) -0.011(3) -0.012(3)
C38 0.076(3) 0.079(4) 0.086(5) 0.025(3) -0.011(3) -0.012(3)
C38' 0.076(3) 0.079(4) 0.086(5) 0.025(3) -0.011(3) -0.012(3)
C39 0.076(3) 0.079(4) 0.086(5) 0.025(3) -0.011(3) -0.012(3)
C39' 0.076(3) 0.079(4) 0.086(5) 0.025(3) -0.011(3) -0.012(3)

loop_
_atom_type_symbol
_atom_type_description
_atom_type_scat_dispersion_real
_atom_type_scat_dispersion_imag
_atom_type_scat_source
C C 0.0033 0.0016 'International Tables Vol C Tables 4.2.6.8 and 6.1.1.4'
H H 0.0000 0.0000 'International Tables Vol C Tables 4.2.6.8 and 6.1.1.4'
N N 0.0061 0.0033 'International Tables Vol C Tables 4.2.6.8 and 6.1.1.4'
O O 0.0106 0.0060 'International Tables Vol C Tables 4.2.6.8 and 6.1.1.4'
Sm Sm -0.1638 3.4418 'International Tables Vol C Tables 4.2.6.8 and 6.1.1.4'
Si Si 0.0817 0.0704 'International Tables Vol C Tables 4.2.6.8 and 6.1.1.4'

loop_
_geom_angle_atom_site_label_1
_geom_angle_atom_site_label_2
_geom_angle_atom_site_label_3
_geom_angle
N1 Sm1 N3 114.54(18)
N1 Sm1 N2 88.59(17)
N3 Sm1 N2 128.33(17)
N1 Sm1 O1 100.57(16)
N3 Sm1 O1 110.61(15)
N2 Sm1 O1 109.19(16)
N1 Sm1 C4 77.67(18)
N3 Sm1 C4 157.00(18)
N2 Sm1 C4 29.14(16)
O1 Sm1 C4 84.58(14)
N1 Sm1 C3 55.62(17)
N3 Sm1 C3 170.12(17)
N2 Sm1 C3 54.64(16)
O1 Sm1 C3 74.25(15)
C4 Sm1 C3 28.30(17)
N1 Sm1 C2 27.12(18)
N3 Sm1 C2 141.12(17)
N2 Sm1 C2 74.54(17)
O1 Sm1 C2 83.44(15)
C4 Sm1 C2 54.92(17)
C3 Sm1 C2 29.28(17)
N3 Si1 C32 113.7(4)
N3 Si1 C30 110.6(3)
C32 Si1 C30 106.6(5)
N3 Si1 C31 113.8(4)
C32 Si1 C31 105.9(6)
C30 Si1 C31 105.7(5)
N3 Si2 C33 114.2(4)
N3 Si2 C34 113.8(4)
C33 Si2 C34 107.1(4)
N3 Si2 C35 106.9(3)
C33 Si2 C35 107.0(4)
C34 Si2 C35 107.4(4)
C36' O1 C39' 105.6(14)
C36' O1 C36 5(4)
C39' O1 C36 105.6(13)
C36' O1 C39 108.6(14)
C39' O1 C39 5(4)
C36 O1 C39 108.2(14)
C36' O1 Sm1 124.4(12)
C39' O1 Sm1 128.2(11)
C36 O1 Sm1 122.9(11)
C39 O1 Sm1 124.1(13)
C2 N1 C6 118.8(5)
C2 N1 Sm1 105.5(4)
C6 N1 Sm1 133.9(4)
C4 N2 C18 118.1(5)
C4 N2 Sm1 96.3(3)
C18 N2 Sm1 140.1(4)
Si2 N3 Si1 123.2(3)
Si2 N3 Sm1 111.8(2)
Si1 N3 Sm1 124.9(3)
C2 C1 H1A 120.0
C2 C1 H1B 120.0
H1A C1 H1B 120.0
C1 C2 N1 123.5(6)
C1 C2 C3 117.6(6)
N1 C2 C3 118.7(5)
C1 C2 Sm1 158.6(5)
N1 C2 Sm1 47.3(3)
C3 C2 Sm1 73.7(3)
C4 C3 C2 134.8(5)
C4 C3 Sm1 72.2(3)
C2 C3 Sm1 77.0(3)
C4 C3 H3 112.6
C2 C3 H3 112.6
Sm1 C3 H3 133.6
N2 C4 C3 123.7(5)
N2 C4 C5 119.3(5)
C3 C4 C5 116.8(5)
N2 C4 Sm1 54.6(3)
C3 C4 Sm1 79.5(3)
C5 C4 Sm1 139.8(4)
C4 C5 H5A 109.5
C4 C5 H5B 109.5
H5A C5 H5B 109.5
C4 C5 H5C 109.5
H5A C5 H5C 109.5
H5B C5 H5C 109.5
C7 C6 C11 119.6(6)
C7 C6 N1 120.4(5)
C11 C6 N1 120.0(6)
C6 C7 C8 118.6(6)
C6 C7 C12 123.7(6)
C8 C7 C12 117.5(6)
C9 C8 C7 122.4(7)
C9 C8 H8 118.8
C7 C8 H8 118.8
C8 C9 C10 118.6(6)
C8 C9 H9 120.7
C10 C9 H9 120.7
C11 C10 C9 122.2(7)
C11 C10 H10 118.9
C9 C10 H10 118.9
C10 C11 C6 118.6(7)
C10 C11 C15 119.7(6)
C6 C11 C15 121.6(6)
C14 C12 C7 112.8(6)
C14 C12 C13 110.6(7)
C7 C12 C13 112.4(7)
C14 C12 H12 106.9
C7 C12 H12 106.9
C13 C12 H12 106.9
C12 C13 H13A 109.5
C12 C13 H13B 109.5
H13A C13 H13B 109.5
C12 C13 H13C 109.5
H13A C13 H13C 109.5
H13B C13 H13C 109.5
C12 C14 H14A 109.5
C12 C14 H14B 109.5
H14A C14 H14B 109.5
C12 C14 H14C 109.5
H14A C14 H14C 109.5
H14B C14 H14C 109.5
C11 C15 C16 112.6(7)
C11 C15 C17 111.1(7)
C16 C15 C17 108.9(7)
C11 C15 H15 108.0
C16 C15 H15 108.0
C17 C15 H15 108.0
C15 C16 H16A 109.5
C15 C16 H16B 109.5
H16A C16 H16B 109.5
C15 C16 H16C 109.5
H16A C16 H16C 109.5
H16B C16 H16C 109.5
C15 C17 H17A 109.5
C15 C17 H17B 109.5
H17A C17 H17B 109.5
C15 C17 H17C 109.5
H17A C17 H17C 109.5
H17B C17 H17C 109.5
C19 C18 C23 119.2(6)
C19 C18 N2 121.4(5)
C23 C18 N2 119.2(6)
C18 C19 C20 118.5(6)
C18 C19 C24 123.1(6)
C20 C19 C24 118.3(6)
C21 C20 C19 122.5(7)
C21 C20 H20 118.7
C19 C20 H20 118.7
C20 C21 C22 118.0(7)
C20 C21 H21 121.0
C22 C21 H21 121.0
C21 C22 C23 123.4(7)
C21 C22 H22 118.3
C23 C22 H22 118.3
C22 C23 C18 118.3(6)
C22 C23 C27 120.7(7)
C18 C23 C27 121.1(6)
C26 C24 C19 113.3(7)
C26 C24 C25 111.0(7)
C19 C24 C25 109.6(7)
C26 C24 H24 107.6
C19 C24 H24 107.6
C25 C24 H24 107.6
C24 C25 H25A 109.5
C24 C25 H25B 109.5
H25A C25 H25B 109.5
C24 C25 H25C 109.5
H25A C25 H25C 109.5
H25B C25 H25C 109.5
C24 C26 H26A 109.5
C24 C26 H26B 109.5
H26A C26 H26B 109.5
C24 C26 H26C 109.5
H26A C26 H26C 109.5
H26B C26 H26C 109.5
C28 C27 C23 111.9(7)
C28 C27 C29 108.4(7)
C23 C27 C29 114.8(7)
C28 C27 H27 107.1
C23 C27 H27 107.1
C29 C27 H27 107.1
C27 C28 H28A 109.5
C27 C28 H28B 109.5
H28A C28 H28B 109.5
C27 C28 H28C 109.5
H28A C28 H28C 109.5
H28B C28 H28C 109.5
C27 C29 H29A 109.5
C27 C29 H29B 109.5
H29A C29 H29B 109.5
C27 C29 H29C 109.5
H29A C29 H29C 109.5
H29B C29 H29C 109.5
Si1 C30 H30A 109.5
Si1 C30 H30B 109.5
H30A C30 H30B 109.5
Si1 C30 H30C 109.5
H30A C30 H30C 109.5
H30B C30 H30C 109.5
Si1 C31 H31A 109.5
Si1 C31 H31B 109.5
H31A C31 H31B 109.5
Si1 C31 H31C 109.5
H31A C31 H31C 109.5
H31B C31 H31C 109.5
Si1 C32 H32A 109.5
Si1 C32 H32B 109.5
H32A C32 H32B 109.5
Si1 C32 H32C 109.5
H32A C32 H32C 109.5
H32B C32 H32C 109.5
Si2 C33 H33A 109.5
Si2 C33 H33B 109.5
H33A C33 H33B 109.5
Si2 C33 H33C 109.5
H33A C33 H33C 109.5
H33B C33 H33C 109.5
Si2 C34 H34A 109.5
Si2 C34 H34B 109.5
H34A C34 H34B 109.5
Si2 C34 H34C 109.5
H34A C34 H34C 109.5
H34B C34 H34C 109.5
Si2 C35 H35A 109.5
Si2 C35 H35B 109.5
H35A C35 H35B 109.5
Si2 C35 H35C 109.5
H35A C35 H35C 109.5
H35B C35 H35C 109.5
O1 C36 C37 106.3(16)
O1 C36 H36A 110.5
C37 C36 H36A 110.5
O1 C36 H36B 110.5
C37 C36 H36B 110.5
H36A C36 H36B 108.7
O1 C36' C37' 105.3(16)
O1 C36' H36C 110.7
C37' C36' H36C 110.7
O1 C36' H36D 110.7
C37' C36' H36D 110.7
H36C C36' H36D 108.8
C36 C37 C38 103.2(16)
C36 C37 H37A 111.1
C38 C37 H37A 111.1
C36 C37 H37B 111.1
C38 C37 H37B 111.1
H37A C37 H37B 109.1
C36' C37' C38' 94.7(18)
C36' C37' H37C 112.8
C38' C37' H37C 112.8
C36' C37' H37D 112.8
C38' C37' H37D 112.8
H37C C37' H37D 110.2
C39 C38 C37 101.3(17)
C39 C38 H38A 111.5
C37 C38 H38A 111.5
C39 C38 H38B 111.5
C37 C38 H38B 111.5
H38A C38 H38B 109.3
C37' C38' C39' 98.4(19)
C37' C38' H38C 112.1
C39' C38' H38C 112.1
C37' C38' H38D 112.1
C39' C38' H38D 112.1
H38C C38' H38D 109.7
O1 C39 C38 108.2(17)
O1 C39 H39A 110.1
C38 C39 H39A 110.1
O1 C39 H39B 110.1
C38 C39 H39B 110.1
H39A C39 H39B 108.4
O1 C39' C38' 104.5(16)
O1 C39' H39C 110.8
C38' C39' H39C 110.8
O1 C39' H39D 110.8
C38' C39' H39D 110.8
H39C C39' H39D 108.9
C41 C40 C45 121(2)
C41 C40 C46 126(2)
C45 C40 C46 113.0(17)
C41' C40' C45' 120.4(19)
C41' C40' C46' 133.1(18)
C45' C40' C46' 106.4(15)
C40 C41 C42 119(2)
C40' C41' C42' 116(2)
C41 C42 C43 119(2)
C43' C42' C41' 120(2)
C44 C43 C42 120(2)
C44' C43' C42' 122(2)
C43 C44 C45 126(2)
C43' C44' C45' 118(2)
C44 C45 C40 115(2)
C44' C45' C40' 123.4(19)

loop_
_geom_bond_atom_site_label_1
_geom_bond_atom_site_label_2
_geom_bond_distance
Sm1 N1 2.239(4)
Sm1 N3 2.291(5)
Sm1 N2 2.294(5)
Sm1 O1 2.443(4)
Sm1 C4 2.799(5)
Sm1 C3 2.889(6)
Sm1 C2 2.933(6)
Si1 N3 1.731(5)
Si1 C32 1.855(8)
Si1 C30 1.860(8)
Si1 C31 1.872(10)
Si2 N3 1.708(5)
Si2 C33 1.846(8)
Si2 C34 1.852(9)
Si2 C35 1.888(7)
O1 C36' 1.422(16)
O1 C39' 1.437(16)
O1 C36 1.437(16)
O1 C39 1.454(16)
N1 C2 1.388(8)
N1 C6 1.434(8)
N2 C4 1.371(7)
N2 C18 1.427(8)
C1 C2 1.359(9)
C1 H1A 0.9400
C1 H1B 0.9400
C2 C3 1.472(8)
C3 C4 1.393(8)
C3 H3 0.9400
C4 C5 1.520(8)
C5 H5A 0.9700
C5 H5B 0.9700
C5 H5C 0.9700
C6 C7 1.396(9)
C6 C11 1.427(8)
C7 C8 1.411(9)
C7 C12 1.509(9)
C8 C9 1.354(10)
C8 H8 0.9400
C9 C10 1.393(11)
C9 H9 0.9400
C10 C11 1.381(10)
C10 H10 0.9400
C11 C15 1.517(10)
C12 C14 1.503(11)
C12 C13 1.512(11)
C12 H12 0.9900
C13 H13A 0.9700
C13 H13B 0.9700
C13 H13C 0.9700
C14 H14A 0.9700
C14 H14B 0.9700
C14 H14C 0.9700
C15 C16 1.527(11)
C15 C17 1.545(11)
C15 H15 0.9900
C16 H16A 0.9700
C16 H16B 0.9700
C16 H16C 0.9700
C17 H17A 0.9700
C17 H17B 0.9700
C17 H17C 0.9700
C18 C19 1.407(9)
C18 C23 1.419(9)
C19 C20 1.419(9)
C19 C24 1.523(10)
C20 C21 1.363(11)
C20 H20 0.9400
C21 C22 1.367(11)
C21 H21 0.9400
C22 C23 1.399(10)
C22 H22 0.9400
C23 C27 1.497(11)
C24 C26 1.504(13)
C24 C25 1.538(12)
C24 H24 0.9900
C25 H25A 0.9700
C25 H25B 0.9700
C25 H25C 0.9700
C26 H26A 0.9700
C26 H26B 0.9700
C26 H26C 0.9700
C27 C28 1.492(12)
C27 C29 1.529(11)
C27 H27 0.9900
C28 H28A 0.9700
C28 H28B 0.9700
C28 H28C 0.9700
C29 H29A 0.9700
C29 H29B 0.9700
C29 H29C 0.9700
C30 H30A 0.9700
C30 H30B 0.9700
C30 H30C 0.9700
C31 H31A 0.9700
C31 H31B 0.9700
C31 H31C 0.9700
C32 H32A 0.9700
C32 H32B 0.9700
C32 H32C 0.9700
C33 H33A 0.9700
C33 H33B 0.9700
C33 H33C 0.9700
C34 H34A 0.9700
C34 H34B 0.9700
C34 H34C 0.9700
C35 H35A 0.9700
C35 H35B 0.9700
C35 H35C 0.9700
C36 C37 1.501(19)
C36 H36A 0.9800
C36 H36B 0.9800
C36' C37' 1.489(19)
C36' H36C 0.9800
C36' H36D 0.9800
C37 C38 1.535(16)
C37 H37A 0.9800
C37 H37B 0.9800
C37' C38' 1.518(16)
C37' H37C 0.9800
C37' H37D 0.9800
C38 C39 1.511(18)
C38 H38A 0.9800
C38 H38B 0.9800
C38' C39' 1.525(18)
C38' H38C 0.9800
C38' H38D 0.9800
C39 H39A 0.9800
C39 H39B 0.9800
C39' H39C 0.9800
C39' H39D 0.9800
C40 C41 1.392(17)
C40 C45 1.454(17)
C40 C46 1.494(17)
C40' C41' 1.400(17)
C40' C45' 1.403(17)
C40' C46' 1.516(16)
C41 C42 1.414(17)
C41' C42' 1.462(17)
C42 C43 1.452(17)
C42' C43' 1.413(17)
C43 C44 1.271(17)
C43' C44' 1.357(16)
C44 C45 1.419(17)
C44' C45' 1.364(17)

loop_
_geom_torsion_atom_site_label_1
_geom_torsion_atom_site_label_2
_geom_torsion_atom_site_label_3
_geom_torsion_atom_site_label_4
_geom_torsion
N1 Sm1 O1 C36' 139(2)
N3 Sm1 O1 C36' -100(2)
N2 Sm1 O1 C36' 47(2)
C4 Sm1 O1 C36' 63(2)
C3 Sm1 O1 C36' 89(2)
C2 Sm1 O1 C36' 118(2)
N1 Sm1 O1 C39' -24(3)
N3 Sm1 O1 C39' 98(3)
N2 Sm1 O1 C39' -116(3)
C4 Sm1 O1 C39' -100(3)
C3 Sm1 O1 C39' -73(3)
C2 Sm1 O1 C39' -45(3)
N1 Sm1 O1 C36 133(2)
N3 Sm1 O1 C36 -105(2)
N2 Sm1 O1 C36 41(2)
C4 Sm1 O1 C36 57(2)
C3 Sm1 O1 C36 84(2)
C2 Sm1 O1 C36 112(2)
N1 Sm1 O1 C39 -20(3)
N3 Sm1 O1 C39 102(3)
N2 Sm1 O1 C39 -112(3)
C4 Sm1 O1 C39 -96(3)
C3 Sm1 O1 C39 -69(3)
C2 Sm1 O1 C39 -41(3)
N3 Sm1 N1 C2 -170.3(3)
N2 Sm1 N1 C2 57.5(4)
O1 Sm1 N1 C2 -51.7(4)
C4 Sm1 N1 C2 30.3(3)
C3 Sm1 N1 C2 10.7(3)
N3 Sm1 N1 C6 -6.2(6)
N2 Sm1 N1 C6 -138.3(5)
O1 Sm1 N1 C6 112.4(5)
C4 Sm1 N1 C6 -165.6(5)
C3 Sm1 N1 C6 174.9(6)
C2 Sm1 N1 C6 164.2(7)
N1 Sm1 N2 C4 -66.8(4)
N3 Sm1 N2 C4 172.6(3)
O1 Sm1 N2 C4 33.9(4)
C3 Sm1 N2 C4 -19.2(3)
C2 Sm1 N2 C4 -43.2(3)
N1 Sm1 N2 C18 142.8(6)
N3 Sm1 N2 C18 22.1(7)
O1 Sm1 N2 C18 -116.5(6)
C4 Sm1 N2 C18 -150.4(8)
C3 Sm1 N2 C18 -169.7(7)
C2 Sm1 N2 C18 166.3(6)
C33 Si2 N3 Si1 44.1(5)
C34 Si2 N3 Si1 -79.3(5)
C35 Si2 N3 Si1 162.2(4)
C33 Si2 N3 Sm1 -134.2(4)
C34 Si2 N3 Sm1 102.4(4)
C35 Si2 N3 Sm1 -16.1(4)
C32 Si1 N3 Si2 46.3(6)
C30 Si1 N3 Si2 166.2(5)
C31 Si1 N3 Si2 -75.1(6)
C32 Si1 N3 Sm1 -135.6(5)
C30 Si1 N3 Sm1 -15.7(5)
C31 Si1 N3 Sm1 103.0(5)
N1 Sm1 N3 Si2 -56.1(3)
N2 Sm1 N3 Si2 52.9(4)
O1 Sm1 N3 Si2 -168.9(2)
C4 Sm1 N3 Si2 62.2(5)
C3 Sm1 N3 Si2 -50.9(11)
C2 Sm1 N3 Si2 -63.1(4)
N1 Sm1 N3 Si1 125.6(3)
N2 Sm1 N3 Si1 -125.4(3)
O1 Sm1 N3 Si1 12.8(4)
C4 Sm1 N3 Si1 -116.1(4)
C3 Sm1 N3 Si1 130.8(9)
C2 Sm1 N3 Si1 118.6(3)
C6 N1 C2 C1 -11.8(9)
Sm1 N1 C2 C1 155.3(6)
C6 N1 C2 C3 172.9(5)
Sm1 N1 C2 C3 -20.1(6)
C6 N1 C2 Sm1 -167.0(6)
N1 Sm1 C2 C1 -73.0(14)
N3 Sm1 C2 C1 -58.9(15)
N2 Sm1 C2 C1 168.0(14)
O1 Sm1 C2 C1 56.0(14)
C4 Sm1 C2 C1 144.0(15)
C3 Sm1 C2 C1 125.3(15)
N3 Sm1 C2 N1 14.1(5)
N2 Sm1 C2 N1 -119.0(4)
O1 Sm1 C2 N1 129.0(4)
C4 Sm1 C2 N1 -143.0(4)
C3 Sm1 C2 N1 -161.7(6)
N1 Sm1 C2 C3 161.7(6)
N3 Sm1 C2 C3 175.8(3)
N2 Sm1 C2 C3 42.7(3)
O1 Sm1 C2 C3 -69.3(3)
C4 Sm1 C2 C3 18.7(3)
C1 C2 C3 C4 151.7(7)
N1 C2 C3 C4 -32.6(10)
Sm1 C2 C3 C4 -47.9(7)
C1 C2 C3 Sm1 -160.4(6)
N1 C2 C3 Sm1 15.3(5)
N1 Sm1 C3 C4 136.4(4)
N3 Sm1 C3 C4 130.7(9)
N2 Sm1 C3 C4 19.8(3)
O1 Sm1 C3 C4 -108.5(3)
C2 Sm1 C3 C4 146.4(5)
N1 Sm1 C3 C2 -10.0(3)
N3 Sm1 C3 C2 -15.7(11)
N2 Sm1 C3 C2 -126.7(4)
O1 Sm1 C3 C2 105.1(3)
C4 Sm1 C3 C2 -146.4(5)
C18 N2 C4 C3 -159.0(5)
Sm1 N2 C4 C3 42.0(6)
C18 N2 C4 C5 26.5(7)
Sm1 N2 C4 C5 -132.5(5)
C18 N2 C4 Sm1 159.0(6)
C2 C3 C4 N2 15.7(10)
Sm1 C3 C4 N2 -33.7(5)
C2 C3 C4 C5 -169.7(6)
Sm1 C3 C4 C5 140.9(5)
C2 C3 C4 Sm1 49.4(7)
N1 Sm1 C4 N2 109.9(4)
N3 Sm1 C4 N2 -15.0(6)
O1 Sm1 C4 N2 -148.0(3)
C3 Sm1 C4 N2 145.5(5)
C2 Sm1 C4 N2 126.2(4)
N1 Sm1 C4 C3 -35.6(3)
N3 Sm1 C4 C3 -160.6(4)
N2 Sm1 C4 C3 -145.5(5)
O1 Sm1 C4 C3 66.5(3)
C2 Sm1 C4 C3 -19.3(3)
N1 Sm1 C4 C5 -155.0(6)
N3 Sm1 C4 C5 80.1(7)
N2 Sm1 C4 C5 95.1(7)
O1 Sm1 C4 C5 -52.9(6)
C3 Sm1 C4 C5 -119.4(7)
C2 Sm1 C4 C5 -138.7(7)
C2 N1 C6 C7 101.0(7)
Sm1 N1 C6 C7 -61.6(8)
C2 N1 C6 C11 -82.1(8)
Sm1 N1 C6 C11 115.3(6)
C11 C6 C7 C8 0.6(10)
N1 C6 C7 C8 177.5(6)
C11 C6 C7 C12 176.9(7)
N1 C6 C7 C12 -6.2(10)
C6 C7 C8 C9 0.3(11)
C12 C7 C8 C9 -176.2(7)
C7 C8 C9 C10 0.4(12)
C8 C9 C10 C11 -2.1(12)
C9 C10 C11 C6 3.0(12)
C9 C10 C11 C15 179.6(7)
C7 C6 C11 C10 -2.2(10)
N1 C6 C11 C10 -179.1(6)
C7 C6 C11 C15 -178.8(6)
N1 C6 C11 C15 4.3(10)
C6 C7 C12 C14 -105.9(8)
C8 C7 C12 C14 70.4(9)
C6 C7 C12 C13 128.3(8)
C8 C7 C12 C13 -55.4(9)
C10 C11 C15 C16 52.8(10)
C6 C11 C15 C16 -130.7(8)
C10 C11 C15 C17 -69.7(10)
C6 C11 C15 C17 106.9(8)
C4 N2 C18 C19 59.3(8)
Sm1 N2 C18 C19 -154.5(5)
C4 N2 C18 C23 -125.9(6)
Sm1 N2 C18 C23 20.4(9)
C23 C18 C19 C20 4.0(9)
N2 C18 C19 C20 178.8(6)
C23 C18 C19 C24 -171.4(7)
N2 C18 C19 C24 3.5(10)
C18 C19 C20 C21 -2.3(11)
C24 C19 C20 C21 173.3(7)
C19 C20 C21 C22 -1.3(11)
C20 C21 C22 C23 3.3(11)
C21 C22 C23 C18 -1.5(11)
C21 C22 C23 C27 178.6(7)
C19 C18 C23 C22 -2.2(9)
N2 C18 C23 C22 -177.2(6)
C19 C18 C23 C27 177.7(7)
N2 C18 C23 C27 2.7(10)
C18 C19 C24 C26 -141.7(7)
C20 C19 C24 C26 42.9(10)
C18 C19 C24 C25 93.7(8)
C20 C19 C24 C25 -81.7(9)
C22 C23 C27 C28 -97.3(9)
C18 C23 C27 C28 82.8(9)
C22 C23 C27 C29 26.7(12)
C18 C23 C27 C29 -153.1(8)
C36' O1 C36 C37 77(20)
C39' O1 C36 C37 -14(3)
C39 O1 C36 C37 -18(5)
Sm1 O1 C36 C37 -174.8(14)
C39' O1 C36' C37' 28(4)
C36 O1 C36' C37' -63(18)
C39 O1 C36' C37' 24(4)
Sm1 O1 C36' C37' -137.9(15)
O1 C36 C37 C38 33(3)
O1 C36' C37' C38' -51(3)
C36 C37 C38 C39 -34(3)
C36' C37' C38' C39' 52(2)
C36' O1 C39 C38 -10(4)
C36 O1 C39 C38 -4(5)
Sm1 O1 C39 C38 151.6(19)
C37 C38 C39 O1 24(4)
C36' O1 C39' C38' 7(5)
C36 O1 C39' C38' 13(4)
Sm1 O1 C39' C38' 172.3(13)
C37' C38' C39' O1 -38(4)
C45 C40 C41 C42 8(4)
C46 C40 C41 C42 -179(2)
C45' C40' C41' C42' 1(4)
C46' C40' C41' C42' 178(2)
C40 C41 C42 C43 -2(4)
C40' C41' C42' C43' 3(4)
C41 C42 C43 C44 -3(4)
C41' C42' C43' C44' -4(4)
C42 C43 C44 C45 1(4)
C42' C43' C44' C45' 2(4)
C43 C44 C45 C40 5(4)
C41 C40 C45 C44 -9(4)
C46 C40 C45 C44 177(2)
C43' C44' C45' C40' 3(4)
C41' C40' C45' C44' -4(4)
C46' C40' C45' C44' 178(3)
